data_7246948
loop_
_publ_author_name
'Zhang, Jie'
'Sun, Kai-Qi'
'Zhang, Zhong-Hui'
'Wang, Ri-Cheng'
'Lin, Zi-Han'
'Lei, Xiao-Wu'
'Wang, Yu-Yin'
'Ju, Ping'
'He, Yuan-Chun'

_publ_section_title
;
 Enhanced stability and tunable photoluminescence in Mn<sup>2+</sup>-doped
 one-dimensional hybrid lead halide perovskites for high-performance white
 light emitting diodes.
;
_journal_issue 28
_journal_name_full 'RSC advances'
_journal_page_first 19039
_journal_page_last 19045
_journal_paper_doi 10.1039/d3ra02813e
_journal_volume 13
_journal_year 2023
_chemical_formula_sum 'C12 H38 Cl10 N6 O Pb2'
_chemical_formula_weight 1051.36
_space_group_crystal_system monoclinic
_space_group_IT_number 14
_space_group_name_Hall '-P 2ybc'
_space_group_name_H-M_alt 'P 1 21/c 1'
_atom_sites_solution_hydrogens mixed
_audit_creation_method SHELXL-2018/3
_audit_update_record
;
2023-03-29 deposited with the CCDC.	2023-06-19 downloaded from the CCDC.
;
_cell_angle_alpha 90
_cell_angle_beta 96.1950(6)
_cell_angle_gamma 90
_cell_formula_units_Z 4
_cell_length_a 13.4649(6)
_cell_length_b 17.1481(8)
_cell_length_c 13.2881(6)
_cell_measurement_temperature 296(2)
_cell_volume 3050.3(2)
_computing_structure_refinement 'SHELXL-2018/3 (Sheldrick, 2018)'
_diffrn_ambient_temperature 296(2)
_diffrn_measured_fraction_theta_full 0.999
_diffrn_measured_fraction_theta_max 0.997
_diffrn_radiation_type MoK\a
_diffrn_radiation_wavelength 0.71073
_diffrn_reflns_av_R_equivalents 0.0364
_diffrn_reflns_av_unetI/netI 0.0282
_diffrn_reflns_Laue_measured_fraction_full 0.999
_diffrn_reflns_Laue_measured_fraction_max 0.997
_diffrn_reflns_limit_h_max 17
_diffrn_reflns_limit_h_min -17
_diffrn_reflns_limit_k_max 22
_diffrn_reflns_limit_k_min -22
_diffrn_reflns_limit_l_max 17
_diffrn_reflns_limit_l_min -17
_diffrn_reflns_number 36111
_diffrn_reflns_point_group_measured_fraction_full 0.999
_diffrn_reflns_point_group_measured_fraction_max 0.997
_diffrn_reflns_theta_full 25.242
_diffrn_reflns_theta_max 27.547
_diffrn_reflns_theta_min 1.521
_exptl_absorpt_coefficient_mu 11.919
_exptl_crystal_density_diffrn 2.289
_exptl_crystal_F_000 1976
_exptl_crystal_size_max 0.120
_exptl_crystal_size_mid 0.110
_exptl_crystal_size_min 0.100
_refine_diff_density_max 1.505
_refine_diff_density_min -0.995
_refine_diff_density_rms 0.119
_refine_ls_extinction_coef 0.00048(3)
_refine_ls_extinction_expression Fc^*^=kFc[1+0.001xFc^2^\l^3^/sin(2\q)]^-1/4^
_refine_ls_extinction_method 'SHELXL-2018/3 (Sheldrick 2018)'
_refine_ls_goodness_of_fit_ref 1.029
_refine_ls_hydrogen_treatment constr
_refine_ls_matrix_type full
_refine_ls_number_parameters 289
_refine_ls_number_reflns 7033
_refine_ls_number_restraints 11
_refine_ls_restrained_S_all 1.052
_refine_ls_R_factor_all 0.0322
_refine_ls_R_factor_gt 0.0234
_refine_ls_shift/su_max 0.002
_refine_ls_shift/su_mean 0.000
_refine_ls_structure_factor_coef Fsqd
_refine_ls_weighting_details 'w=1/[\s^2^(Fo^2^)+(0.0196P)^2^+5.0730P] where P=(Fo^2^+2Fc^2^)/3'
_refine_ls_weighting_scheme calc
_refine_ls_wR_factor_gt 0.0488
_refine_ls_wR_factor_ref 0.0511
_reflns_Friedel_coverage 0.000
_reflns_number_gt 5991
_reflns_number_total 7033
_reflns_threshold_expression 'I > 2\s(I)'
_cod_data_source_file d3ra02813e2.cif
_cod_data_source_block 1
_cod_original_sg_symbol_H-M 'P 21/c'
_cod_database_code 7246948
_shelx_shelxl_version_number 2018/3
_shelx_space_group_comment
;
The symmetry employed for this shelxl refinement is uniquely defined
by the following loop, which should always be used as a source of
symmetry information in preference to the above space-group names.
They are only intended as comments.
;
_shelx_estimated_absorpt_t_min 0.329
_shelx_estimated_absorpt_t_max 0.382

loop_
_space_group_symop_operation_xyz
'x, y, z'
'-x, y+1/2, -z+1/2'
'-x, -y, -z'
'x, -y-1/2, z-1/2'

loop_
_atom_site_label
_atom_site_type_symbol
_atom_site_fract_x
_atom_site_fract_y
_atom_site_fract_z
_atom_site_U_iso_or_equiv
_atom_site_adp_type
_atom_site_occupancy
_atom_site_site_symmetry_order
_atom_site_calc_flag
_atom_site_refinement_flags_posn
_atom_site_refinement_flags_adp
_atom_site_refinement_flags_occupancy
_atom_site_disorder_assembly
_atom_site_disorder_group
Pb1 Pb 0.56244(2) 0.04777(2) 0.71947(2) 0.02391(5) Uani 1 1 d . . . . .
Pb2 Pb 0.97156(2) -0.07789(2) 0.80508(2) 0.02445(5) Uani 1 1 d . . . . .
Cl11 Cl 1.16262(7) -0.14667(6) 0.82553(8) 0.0318(2) Uani 1 1 d . . . . .
Cl10 Cl 0.36688(8) 0.10569(7) 0.71438(8) 0.0351(2) Uani 1 1 d . . . . .
Cl9 Cl 0.56379(9) 0.09859(8) 0.92044(9) 0.0424(3) Uani 1 1 d . . . . .
Cl8 Cl 0.64922(10) 0.18410(7) 0.64952(9) 0.0426(3) Uani 1 1 d . . . . .
Cl7 Cl 0.49849(8) -0.10552(7) 0.77036(8) 0.0350(2) Uani 1 1 d . . . . .
Cl6 Cl 0.95069(9) -0.16059(8) 0.62445(9) 0.0429(3) Uani 1 1 d . . . . .
Cl5 Cl 0.89942(9) -0.20885(8) 0.89523(11) 0.0505(3) Uani 1 1 d . . . . .
Cl4 Cl 0.500000 0.000000 0.500000 0.0417(4) Uani 1 2 d S . P . .
Cl3 Cl 0.76673(9) -0.01536(8) 0.74073(11) 0.0489(3) Uani 1 1 d . . . . .
Cl2 Cl 1.07870(10) 0.05297(8) 0.71171(10) 0.0477(3) Uani 1 1 d . . . . .
Cl1 Cl 1.000000 0.000000 1.000000 0.0796(8) Uani 1 2 d S . P . .
N6 N 0.3445(2) 0.16999(18) 0.9469(2) 0.0235(7) Uani 1 1 d . . . . .
H6 H 0.390225 0.149259 0.900846 0.028 Uiso 1 1 calc R U . . .
N5 N 0.8184(3) 0.2905(2) 0.9093(3) 0.0311(8) Uani 1 1 d . . . . .
H5 H 0.859342 0.311603 0.859033 0.037 Uiso 1 1 calc R U . . .
N4 N 0.7599(3) 0.4330(2) 1.0018(3) 0.0389(9) Uani 1 1 d . . . . .
H4A H 0.759896 0.484731 1.007204 0.047 Uiso 1 1 calc R U . . .
H4B H 0.723277 0.413604 1.047748 0.047 Uiso 1 1 calc R U . . .
N3 N 0.3617(3) 0.3328(2) 0.8911(3) 0.0373(9) Uani 1 1 d . . . . .
H3A H 0.388383 0.368187 0.853121 0.045 Uiso 1 1 calc R U . . .
H3B H 0.322197 0.357541 0.930199 0.045 Uiso 1 1 calc R U . . .
C10 C 0.3108(3) 0.1031(2) 1.0089(3) 0.0318(10) Uani 1 1 d . . . . .
H10A H 0.369023 0.081229 1.048299 0.038 Uiso 1 1 calc R U . . .
H10B H 0.267397 0.123695 1.056218 0.038 Uiso 1 1 calc R U . . .
C9 C 0.2608(3) 0.2113(2) 0.8845(3) 0.0284(9) Uani 1 1 d . . . . .
H9A H 0.214514 0.232333 0.928679 0.034 Uiso 1 1 calc R U . . .
H9B H 0.224736 0.174555 0.838683 0.034 Uiso 1 1 calc R U . . .
C8 C 0.3010(3) 0.2768(2) 0.8244(3) 0.0321(10) Uani 1 1 d . . . . .
H8A H 0.342056 0.255046 0.775648 0.039 Uiso 1 1 calc R U . . .
H8B H 0.245748 0.304281 0.787299 0.039 Uiso 1 1 calc R U . . .
C7 C 0.2565(3) 0.0382(3) 0.9501(4) 0.0360(11) Uani 1 1 d . . . . .
H7A H 0.224938 0.005402 0.996829 0.043 Uiso 1 1 calc R U . . .
H7B H 0.204026 0.060745 0.903294 0.043 Uiso 1 1 calc R U . . .
N2 N 0.3202(3) -0.0114(2) 0.8922(3) 0.0380(9) Uani 1 1 d . . . . .
H2A H 0.340919 0.016201 0.841628 0.046 Uiso 1 1 calc R U . . .
H2B H 0.285160 -0.052276 0.867128 0.046 Uiso 1 1 calc R U . . .
H2C H 0.372868 -0.027780 0.932902 0.046 Uiso 1 1 calc R U . . .
C5 C 0.4009(3) 0.2284(2) 1.0157(3) 0.0336(10) Uani 1 1 d . . . . .
H5A H 0.356520 0.250632 1.060876 0.040 Uiso 1 1 calc R U . . .
H5B H 0.455065 0.202392 1.056578 0.040 Uiso 1 1 calc R U . . .
C4 C 0.8634(4) 0.4034(3) 1.0207(4) 0.0422(12) Uani 1 1 d . . . . .
H4C H 0.891914 0.418517 1.088059 0.051 Uiso 1 1 calc R U . . .
H4D H 0.903941 0.425998 0.972140 0.051 Uiso 1 1 calc R U . . .
C3 C 0.8637(3) 0.3160(3) 1.0115(4) 0.0366(11) Uani 1 1 d . . . . .
H3C H 0.931903 0.297051 1.022987 0.044 Uiso 1 1 calc R U . . .
H3D H 0.826448 0.293534 1.062900 0.044 Uiso 1 1 calc R U . . .
C2 C 0.7150(3) 0.3235(3) 0.8874(4) 0.0382(11) Uani 1 1 d . . . . .
H2D H 0.688237 0.309777 0.818983 0.046 Uiso 1 1 calc R U . . .
H2E H 0.671865 0.300958 0.933611 0.046 Uiso 1 1 calc R U . . .
C1 C 0.7157(4) 0.4098(3) 0.8985(4) 0.0411(12) Uani 1 1 d . . . . .
H1A H 0.647900 0.429498 0.886489 0.049 Uiso 1 1 calc R U . . .
H1B H 0.754224 0.432761 0.848391 0.049 Uiso 1 1 calc R U . . .
C18 C 0.4425(4) 0.2923(3) 0.9558(4) 0.0394(11) Uani 1 1 d . . . . .
H18A H 0.477638 0.329540 1.001697 0.047 Uiso 1 1 calc R U . . .
H18B H 0.490019 0.270490 0.913628 0.047 Uiso 1 1 calc R U . . .
C17 C 0.8158(4) 0.2023(3) 0.8978(4) 0.0518(14) Uani 1 1 d . U . . .
H17A H 0.831818 0.178932 0.963991 0.062 Uiso 1 1 calc R U . . .
H17B H 0.748316 0.186696 0.873010 0.062 Uiso 1 1 calc R U . . .
C16 C 0.8859(5) 0.1706(4) 0.8278(7) 0.101(3) Uani 1 1 d . U . . .
H16A H 0.867220 0.116249 0.817778 0.121 Uiso 1 1 calc DR U . . .
H16B H 0.867384 0.196169 0.763459 0.121 Uiso 1 1 calc DR U . . .
O1 O 0.2280(3) 0.4042(2) 1.0139(3) 0.0507(9) Uani 1 1 d G . . . .
H1F H 0.169661 0.386558 0.996565 0.076 Uiso 1 1 d G U . . .
H1G H 0.236763 0.397979 1.077701 0.076 Uiso 1 1 d G U . . .
N1 N 0.9834(6) 0.1709(4) 0.8397(9) 0.219(7) Uani 1 1 d . U . . .
H1C H 1.005512 0.217839 0.824102 0.263 Uiso 1 1 calc DR U . . .
H1D H 1.006328 0.135312 0.799300 0.263 Uiso 1 1 calc DR U . . .
H1E H 1.004901 0.159866 0.903817 0.263 Uiso 1 1 calc R U . . .

loop_
_atom_site_aniso_label
_atom_site_aniso_U_11
_atom_site_aniso_U_22
_atom_site_aniso_U_33
_atom_site_aniso_U_23
_atom_site_aniso_U_13
_atom_site_aniso_U_12
Pb1 0.02421(8) 0.02376(9) 0.02422(8) -0.00029(6) 0.00473(6) 0.00080(6)
Pb2 0.02487(8) 0.02449(9) 0.02395(9) -0.00310(6) 0.00243(6) 0.00267(6)
Cl11 0.0281(5) 0.0289(5) 0.0373(6) 0.0016(4) -0.0008(4) 0.0017(4)
Cl10 0.0308(5) 0.0423(6) 0.0316(6) -0.0005(5) 0.0009(4) 0.0084(5)
Cl9 0.0450(7) 0.0542(8) 0.0270(6) -0.0061(5) -0.0017(5) 0.0127(5)
Cl8 0.0550(7) 0.0327(6) 0.0414(7) -0.0002(5) 0.0107(6) -0.0091(5)
Cl7 0.0388(6) 0.0330(6) 0.0323(6) 0.0051(5) 0.0001(5) -0.0029(5)
Cl6 0.0358(6) 0.0566(8) 0.0360(6) -0.0199(5) 0.0019(5) -0.0013(5)
Cl5 0.0423(7) 0.0513(8) 0.0586(8) 0.0220(6) 0.0086(6) 0.0023(6)
Cl4 0.0632(11) 0.0329(9) 0.0310(9) -0.0034(7) 0.0142(8) -0.0034(7)
Cl3 0.0341(6) 0.0510(8) 0.0609(9) 0.0037(6) 0.0012(6) 0.0124(5)
Cl2 0.0491(7) 0.0419(7) 0.0530(8) 0.0064(6) 0.0099(6) 0.0038(6)
Cl1 0.0729(14) 0.118(2) 0.0515(13) -0.0525(13) 0.0233(11) -0.0361(14)
N6 0.0254(17) 0.0200(17) 0.0253(18) 0.0003(14) 0.0039(14) 0.0031(13)
N5 0.0325(19) 0.028(2) 0.034(2) 0.0011(16) 0.0107(16) 0.0018(15)
N4 0.042(2) 0.040(2) 0.034(2) -0.0086(17) 0.0042(18) 0.0131(18)
N3 0.048(2) 0.024(2) 0.040(2) 0.0046(17) 0.0040(18) 0.0016(17)
C10 0.041(3) 0.028(2) 0.027(2) 0.0060(18) 0.0062(19) 0.0040(19)
C9 0.026(2) 0.028(2) 0.030(2) 0.0043(18) -0.0019(17) 0.0035(17)
C8 0.039(2) 0.029(2) 0.027(2) 0.0060(18) -0.0032(19) 0.0046(18)
C7 0.026(2) 0.033(3) 0.049(3) 0.007(2) 0.005(2) -0.0034(18)
N2 0.048(2) 0.032(2) 0.034(2) -0.0014(17) 0.0017(18) -0.0089(18)
C5 0.041(3) 0.026(2) 0.032(2) -0.0048(18) -0.006(2) 0.0009(19)
C4 0.041(3) 0.043(3) 0.040(3) -0.004(2) -0.007(2) 0.005(2)
C3 0.028(2) 0.041(3) 0.040(3) 0.007(2) -0.001(2) 0.0052(19)
C2 0.034(2) 0.048(3) 0.031(3) 0.000(2) -0.002(2) 0.001(2)
C1 0.038(3) 0.050(3) 0.033(3) -0.002(2) -0.004(2) 0.021(2)
C18 0.045(3) 0.026(2) 0.045(3) -0.001(2) -0.008(2) -0.004(2)
C17 0.066(4) 0.028(3) 0.062(4) 0.003(2) 0.010(3) -0.011(2)
C16 0.078(4) 0.028(3) 0.198(7) -0.027(4) 0.021(5) 0.002(3)
O1 0.058(2) 0.056(2) 0.035(2) -0.0078(18) -0.0053(17) 0.0051(19)
N1 0.136(6) 0.086(6) 0.460(19) -0.135(9) 0.140(10) -0.037(5)

loop_
_atom_type_symbol
_atom_type_description
_atom_type_scat_dispersion_real
_atom_type_scat_dispersion_imag
_atom_type_scat_source
C C 0.0033 0.0016 'International Tables Vol C Tables 4.2.6.8 and 6.1.1.4'
H H 0.0000 0.0000 'International Tables Vol C Tables 4.2.6.8 and 6.1.1.4'
Cl Cl 0.1484 0.1585 'International Tables Vol C Tables 4.2.6.8 and 6.1.1.4'
N N 0.0061 0.0033 'International Tables Vol C Tables 4.2.6.8 and 6.1.1.4'
O O 0.0106 0.0060 'International Tables Vol C Tables 4.2.6.8 and 6.1.1.4'
Pb Pb -3.3944 10.1111 'International Tables Vol C Tables 4.2.6.8 and 6.1.1.4'

loop_
_geom_angle_atom_site_label_1
_geom_angle_atom_site_label_2
_geom_angle_atom_site_label_3
_geom_angle
_geom_angle_site_symmetry_1
_geom_angle_site_symmetry_3
_geom_angle_publ_flag
Cl9 Pb1 Cl10 79.80(3) . . ?
Cl9 Pb1 Cl8 95.50(4) . . ?
Cl10 Pb1 Cl8 96.88(4) . . ?
Cl9 Pb1 Cl7 91.80(4) . . ?
Cl10 Pb1 Cl7 91.45(3) . . ?
Cl8 Pb1 Cl7 169.77(3) . . ?
Cl9 Pb1 Cl3 96.48(4) . . ?
Cl10 Pb1 Cl3 175.78(4) . . ?
Cl8 Pb1 Cl3 85.42(4) . . ?
Cl7 Pb1 Cl3 86.65(4) . . ?
Cl9 Pb1 Cl4 164.39(3) . . ?
Cl10 Pb1 Cl4 84.90(2) . . ?
Cl8 Pb1 Cl4 89.36(3) . . ?
Cl7 Pb1 Cl4 85.46(2) . . ?
Cl3 Pb1 Cl4 98.69(3) . . ?
Cl5 Pb2 Cl6 87.26(4) . . ?
Cl5 Pb2 Cl11 88.74(3) . . ?
Cl6 Pb2 Cl11 82.86(3) . . ?
Cl5 Pb2 Cl1 90.33(3) . . ?
Cl6 Pb2 Cl1 176.33(3) . . ?
Cl11 Pb2 Cl1 94.33(2) . . ?
Cl5 Pb2 Cl3 93.36(4) . . ?
Cl6 Pb2 Cl3 86.09(4) . . ?
Cl11 Pb2 Cl3 168.64(4) . . ?
Cl1 Pb2 Cl3 96.82(3) . . ?
Cl5 Pb2 Cl2 171.76(4) . . ?
Cl6 Pb2 Cl2 91.88(4) . . ?
Cl11 Pb2 Cl2 83.02(3) . . ?
Cl1 Pb2 Cl2 90.11(3) . . ?
Cl3 Pb2 Cl2 94.76(4) . . ?
Pb1 Cl4 Pb1 180.0 3_656 . ?
Pb1 Cl3 Pb2 168.99(5) . . ?
Pb2 Cl1 Pb2 180.0 . 3_757 ?
C9 N6 C5 108.7(3) . . ?
C9 N6 C10 114.0(3) . . ?
C5 N6 C10 109.7(3) . . ?
C9 N6 H6 108.1 . . ?
C5 N6 H6 108.1 . . ?
C10 N6 H6 108.1 . . ?
C3 N5 C2 110.2(3) . . ?
C3 N5 C17 112.7(4) . . ?
C2 N5 C17 110.2(4) . . ?
C3 N5 H5 107.9 . . ?
C2 N5 H5 107.9 . . ?
C17 N5 H5 107.9 . . ?
C4 N4 C1 109.9(3) . . ?
C4 N4 H4A 109.7 . . ?
C1 N4 H4A 109.7 . . ?
C4 N4 H4B 109.7 . . ?
C1 N4 H4B 109.7 . . ?
H4A N4 H4B 108.2 . . ?
C18 N3 C8 111.3(3) . . ?
C18 N3 H3A 109.4 . . ?
C8 N3 H3A 109.4 . . ?
C18 N3 H3B 109.4 . . ?
C8 N3 H3B 109.4 . . ?
H3A N3 H3B 108.0 . . ?
C7 C10 N6 115.9(4) . . ?
C7 C10 H10A 108.3 . . ?
N6 C10 H10A 108.3 . . ?
C7 C10 H10B 108.3 . . ?
N6 C10 H10B 108.3 . . ?
H10A C10 H10B 107.4 . . ?
N6 C9 C8 110.6(3) . . ?
N6 C9 H9A 109.5 . . ?
C8 C9 H9A 109.5 . . ?
N6 C9 H9B 109.5 . . ?
C8 C9 H9B 109.5 . . ?
H9A C9 H9B 108.1 . . ?
N3 C8 C9 111.7(3) . . ?
N3 C8 H8A 109.3 . . ?
C9 C8 H8A 109.3 . . ?
N3 C8 H8B 109.3 . . ?
C9 C8 H8B 109.3 . . ?
H8A C8 H8B 108.0 . . ?
N2 C7 C10 114.8(4) . . ?
N2 C7 H7A 108.6 . . ?
C10 C7 H7A 108.6 . . ?
N2 C7 H7B 108.6 . . ?
C10 C7 H7B 108.6 . . ?
H7A C7 H7B 107.5 . . ?
C7 N2 H2A 109.5 . . ?
C7 N2 H2B 109.5 . . ?
H2A N2 H2B 109.5 . . ?
C7 N2 H2C 109.5 . . ?
H2A N2 H2C 109.5 . . ?
H2B N2 H2C 109.5 . . ?
C18 C5 N6 111.0(4) . . ?
C18 C5 H5A 109.4 . . ?
N6 C5 H5A 109.4 . . ?
C18 C5 H5B 109.4 . . ?
N6 C5 H5B 109.4 . . ?
H5A C5 H5B 108.0 . . ?
N4 C4 C3 109.8(4) . . ?
N4 C4 H4C 109.7 . . ?
C3 C4 H4C 109.7 . . ?
N4 C4 H4D 109.7 . . ?
C3 C4 H4D 109.7 . . ?
H4C C4 H4D 108.2 . . ?
N5 C3 C4 111.2(4) . . ?
N5 C3 H3C 109.4 . . ?
C4 C3 H3C 109.4 . . ?
N5 C3 H3D 109.4 . . ?
C4 C3 H3D 109.4 . . ?
H3C C3 H3D 108.0 . . ?
C1 C2 N5 111.1(4) . . ?
C1 C2 H2D 109.4 . . ?
N5 C2 H2D 109.4 . . ?
C1 C2 H2E 109.4 . . ?
N5 C2 H2E 109.4 . . ?
H2D C2 H2E 108.0 . . ?
C2 C1 N4 110.7(4) . . ?
C2 C1 H1A 109.5 . . ?
N4 C1 H1A 109.5 . . ?
C2 C1 H1B 109.5 . . ?
N4 C1 H1B 109.5 . . ?
H1A C1 H1B 108.1 . . ?
N3 C18 C5 110.9(4) . . ?
N3 C18 H18A 109.5 . . ?
C5 C18 H18A 109.5 . . ?
N3 C18 H18B 109.5 . . ?
C5 C18 H18B 109.5 . . ?
H18A C18 H18B 108.0 . . ?
C16 C17 N5 114.5(4) . . ?
C16 C17 H17A 108.6 . . ?
N5 C17 H17A 108.6 . . ?
C16 C17 H17B 108.6 . . ?
N5 C17 H17B 108.6 . . ?
H17A C17 H17B 107.6 . . ?
N1 C16 C17 128.1(8) . . ?
N1 C16 H16A 105.3 . . ?
C17 C16 H16A 105.3 . . ?
N1 C16 H16B 105.3 . . ?
C17 C16 H16B 105.3 . . ?
H16A C16 H16B 106.0 . . ?
H1F O1 H1G 104.5 . . ?
C16 N1 H1C 109.5 . . ?
C16 N1 H1D 109.5 . . ?
H1C N1 H1D 109.5 . . ?
C16 N1 H1E 109.5 . . ?
H1C N1 H1E 109.5 . . ?
H1D N1 H1E 109.5 . . ?

loop_
_geom_bond_atom_site_label_1
_geom_bond_atom_site_label_2
_geom_bond_distance
_geom_bond_site_symmetry_2
_geom_bond_publ_flag
Pb1 Cl9 2.8074(11) . ?
Pb1 Cl10 2.8084(10) . ?
Pb1 Cl8 2.8159(11) . ?
Pb1 Cl7 2.8695(11) . ?
Pb1 Cl3 2.9411(11) . ?
Pb1 Cl4 3.0583(2) . ?
Pb2 Cl5 2.7701(13) . ?
Pb2 Cl6 2.7760(11) . ?
Pb2 Cl11 2.8165(10) . ?
Pb2 Cl1 2.90255(18) . ?
Pb2 Cl3 2.9965(12) . ?
Pb2 Cl2 3.0071(13) . ?
N6 C9 1.503(5) . ?
N6 C5 1.505(5) . ?
N6 C10 1.511(5) . ?
N6 H6 0.9800 . ?
N5 C3 1.493(6) . ?
N5 C2 1.502(6) . ?
N5 C17 1.520(6) . ?
N5 H5 0.9800 . ?
N4 C4 1.479(6) . ?
N4 C1 1.490(6) . ?
N4 H4A 0.8900 . ?
N4 H4B 0.8900 . ?
N3 C18 1.485(6) . ?
N3 C8 1.489(6) . ?
N3 H3A 0.8900 . ?
N3 H3B 0.8900 . ?
C10 C7 1.502(6) . ?
C10 H10A 0.9700 . ?
C10 H10B 0.9700 . ?
C9 C8 1.512(6) . ?
C9 H9A 0.9700 . ?
C9 H9B 0.9700 . ?
C8 H8A 0.9700 . ?
C8 H8B 0.9700 . ?
C7 N2 1.481(6) . ?
C7 H7A 0.9700 . ?
C7 H7B 0.9700 . ?
N2 H2A 0.8900 . ?
N2 H2B 0.8900 . ?
N2 H2C 0.8900 . ?
C5 C18 1.497(6) . ?
C5 H5A 0.9700 . ?
C5 H5B 0.9700 . ?
C4 C3 1.504(7) . ?
C4 H4C 0.9700 . ?
C4 H4D 0.9700 . ?
C3 H3C 0.9700 . ?
C3 H3D 0.9700 . ?
C2 C1 1.487(7) . ?
C2 H2D 0.9700 . ?
C2 H2E 0.9700 . ?
C1 H1A 0.9700 . ?
C1 H1B 0.9700 . ?
C18 H18A 0.9700 . ?
C18 H18B 0.9700 . ?
C17 C16 1.497(9) . ?
C17 H17A 0.9700 . ?
C17 H17B 0.9700 . ?
C16 N1 1.306(7) . ?
C16 H16A 0.9700 . ?
C16 H16B 0.9700 . ?
O1 H1F 0.8500 . ?
O1 H1G 0.8505 . ?
N1 H1C 0.8900 . ?
N1 H1D 0.8900 . ?
N1 H1E 0.8900 . ?

loop_
_geom_torsion_atom_site_label_1
_geom_torsion_atom_site_label_2
_geom_torsion_atom_site_label_3
_geom_torsion_atom_site_label_4
_geom_torsion
_geom_torsion_site_symmetry_1
_geom_torsion_site_symmetry_2
_geom_torsion_site_symmetry_3
_geom_torsion_site_symmetry_4
_geom_torsion_publ_flag
C9 N6 C10 C7 60.2(5) . . . . ?
C5 N6 C10 C7 -177.8(4) . . . . ?
C5 N6 C9 C8 57.9(4) . . . . ?
C10 N6 C9 C8 -179.5(3) . . . . ?
C18 N3 C8 C9 54.3(5) . . . . ?
N6 C9 C8 N3 -56.2(5) . . . . ?
N6 C10 C7 N2 71.8(5) . . . . ?
C9 N6 C5 C18 -59.4(4) . . . . ?
C10 N6 C5 C18 175.4(4) . . . . ?
C1 N4 C4 C3 -59.3(5) . . . . ?
C2 N5 C3 C4 -55.5(5) . . . . ?
C17 N5 C3 C4 -179.0(4) . . . . ?
N4 C4 C3 N5 58.2(5) . . . . ?
C3 N5 C2 C1 54.9(5) . . . . ?
C17 N5 C2 C1 179.9(4) . . . . ?
N5 C2 C1 N4 -57.0(5) . . . . ?
C4 N4 C1 C2 59.3(5) . . . . ?
C8 N3 C18 C5 -55.1(5) . . . . ?
N6 C5 C18 N3 58.3(5) . . . . ?
C3 N5 C17 C16 -110.0(6) . . . . ?
C2 N5 C17 C16 126.4(6) . . . . ?
N5 C17 C16 N1 66.5(11) . . . . ?
